data_7062789
loop_
_publ_author_name
'Bazhina, Evgeniya S.'
'Shmelev, Maxim A.'
'Voronina, Julia K.'
'Korotkova, Natalia A.'
'Babeshkin, Konstantin A.'
'Matiukhina, Anna K.'
'Belova, Ekaterina V.'
'Gogoleva, Natalia V.'
'Kottsov, Sergey Yu.'
'Efimov, Nikolay N.'
'Kiskin, Mikhail A.'
'Eremenko, Igor L.'

_publ_section_title
;
 Synthesis, structural features, magnetic properties and thermal
 decomposition of a new series of polymeric Ln(iii)--Cr(iii)
 cyclopropane-1,1-dicarboxylates
;
_journal_issue 41
_journal_name_full 'New Journal of Chemistry'
_journal_page_first 19251
_journal_page_last 19264
_journal_paper_doi 10.1039/D3NJ03027J
_journal_volume 47
_journal_year 2023
_chemical_formula_moiety 'C30 H42 Cr2 Gd2 O33, 8.5(H2 O)'
_chemical_formula_sum 'C30 H59 Cr2 Gd2 O41.5'
_chemical_formula_weight 1502.27
_space_group_crystal_system tetragonal
_space_group_IT_number 96
_space_group_name_Hall 'P 4nw 2abw'
_space_group_name_H-M_alt 'P 43 21 2'
_atom_sites_solution_hydrogens mixed
_audit_creation_date 2021-11-30
_audit_creation_method
;
Olex2 1.3
(compiled 2020.11.12 svn.r5f609507 for OlexSys, GUI svn.r6408)
;
_audit_update_record
;
2022-03-23 deposited with the CCDC.	2023-09-18 downloaded from the CCDC.
;
_cell_angle_alpha 90
_cell_angle_beta 90
_cell_angle_gamma 90
_cell_formula_units_Z 8
_cell_length_a 16.2257(6)
_cell_length_b 16.2257(6)
_cell_length_c 38.4293(18)
_cell_measurement_reflns_used 9983
_cell_measurement_temperature 150.0
_cell_measurement_theta_max 26.39
_cell_measurement_theta_min 2.38
_cell_volume 10117.4(7)
_computing_cell_refinement 'SAINT V8.40A (Bruker, 2019)'
_computing_data_reduction 'SAINT V8.40A (Bruker, 2019)'
_computing_molecular_graphics 'Olex2 1.3 (Dolomanov et al., 2009)'
_computing_publication_material 'Olex2 1.3 (Dolomanov et al., 2009)'
_computing_structure_refinement 'SHELXL 2018/3 (Sheldrick, 2015)'
_computing_structure_solution 'SHELXT 2014/5 (Sheldrick, 2014)'
_diffrn_ambient_temperature 150.0
_diffrn_measured_fraction_theta_full 0.999
_diffrn_measured_fraction_theta_max 0.999
_diffrn_measurement_device_type 'Bruker APEX-II CCD'
_diffrn_measurement_method '\f and \w scans'
_diffrn_radiation_type MoK\a
_diffrn_radiation_wavelength 0.71073
_diffrn_reflns_av_R_equivalents 0.0686
_diffrn_reflns_av_unetI/netI 0.0570
_diffrn_reflns_Laue_measured_fraction_full 0.999
_diffrn_reflns_Laue_measured_fraction_max 0.999
_diffrn_reflns_limit_h_max 19
_diffrn_reflns_limit_h_min -19
_diffrn_reflns_limit_k_max 16
_diffrn_reflns_limit_k_min -20
_diffrn_reflns_limit_l_max 47
_diffrn_reflns_limit_l_min -39
_diffrn_reflns_number 50195
_diffrn_reflns_point_group_measured_fraction_full 1.000
_diffrn_reflns_point_group_measured_fraction_max 1.000
_diffrn_reflns_theta_full 25.242
_diffrn_reflns_theta_max 25.997
_diffrn_reflns_theta_min 1.775
_exptl_absorpt_coefficient_mu 3.123
_exptl_absorpt_correction_T_max 0.7454
_exptl_absorpt_correction_T_min 0.5863
_exptl_absorpt_correction_type multi-scan
_exptl_absorpt_process_details
;
SADABS-2016/2 (Bruker,2016/2) was used for absorption correction.
wR2(int) was 0.1367 before and 0.0530 after correction.
The Ratio of minimum to maximum transmission is 0.7866.
The \l/2 correction factor is Not present.
;
_exptl_crystal_colour green
_exptl_crystal_colour_primary green
_exptl_crystal_density_diffrn 1.973
_exptl_crystal_description block
_exptl_crystal_F_000 5976
_exptl_crystal_size_max 0.1
_exptl_crystal_size_mid 0.05
_exptl_crystal_size_min 0.05
_refine_diff_density_max 0.690
_refine_diff_density_min -0.699
_refine_diff_density_rms 0.102
_refine_ls_abs_structure_details
;
 Flack x determined using 3532 quotients [(I+)-(I-)]/[(I+)+(I-)]
 (Parsons, Flack and Wagner, Acta Cryst. B69 (2013) 249-259).
;
_refine_ls_abs_structure_Flack 0.003(6)
_refine_ls_extinction_method none
_refine_ls_goodness_of_fit_ref 1.037
_refine_ls_hydrogen_treatment mixed
_refine_ls_matrix_type full
_refine_ls_number_parameters 699
_refine_ls_number_reflns 9940
_refine_ls_number_restraints 2
_refine_ls_restrained_S_all 1.092
_refine_ls_R_factor_all 0.0390
_refine_ls_R_factor_gt 0.0315
_refine_ls_shift/su_max 0.001
_refine_ls_shift/su_mean 0.000
_refine_ls_structure_factor_coef Fsqd
_refine_ls_weighting_details 'w=1/[\s^2^(Fo^2^)+(0.0254P)^2^] where P=(Fo^2^+2Fc^2^)/3'
_refine_ls_weighting_scheme calc
_refine_ls_wR_factor_gt 0.0640
_refine_ls_wR_factor_ref 0.0670
_reflns_Friedel_coverage 0.756
_reflns_Friedel_fraction_full 1.000
_reflns_Friedel_fraction_max 1.000
_reflns_number_gt 9054
_reflns_number_total 9940
_reflns_threshold_expression 'I > 2\s(I)'
_cod_data_source_file d3nj03027j2.cif
_cod_data_source_block 05
_cod_depositor_comments 'Adding full bibliography for 7062789--7062793.cif.'
_cod_original_cell_volume 10117.4(9)
_cod_original_formula_sum 'C30 H59 Cr2 Gd2 O41.50'
_cod_database_code 7062789
_shelx_shelxl_version_number 2018/3
_shelx_space_group_comment
;
The symmetry employed for this shelxl refinement is uniquely defined
by the following loop, which should always be used as a source of
symmetry information in preference to the above space-group names.
They are only intended as comments.
;
_shelx_estimated_absorpt_t_max 0.860
_shelx_estimated_absorpt_t_min 0.745
_olex2_refinement_description
;
1. Fixed Uiso
 At 1.2 times of:
  All C(H,H) groups
 At 1.5 times of:
  All O(H,H) groups
2. Restrained distances
 Gd1-H1A \\sim Gd1-H1B
 with sigma of 0.02
 Gd1-H5A \\sim Gd1-H5B
 with sigma of 0.02
3. Uiso/Uaniso restraints and constraints
Uanis(O8S) = Uanis(O8S')
4. Others
 Sof(O8S')=Sof(H8SC)=Sof(H8SD)=1-FVAR(1)
 Sof(O8S)=Sof(H8SA)=Sof(H8SB)=FVAR(1)
 Sof(O9S')=Sof(H9SC)=Sof(H9SD)=1-FVAR(2)
 Sof(O9S)=Sof(H9SA)=Sof(H9SB)=FVAR(2)
 Fixed Sof: H1SA(0.5) H1SB(0.5)
5.a Riding coordinates:
 O1(H1A,H1B), O2(H2A,H2B), O3(H3A,H3B), O4(H4A,H4B), O5(H5A,H5B), O6(H6A,H6B),
 O7(H7A,H7B), O8(H8A,H8B), O9(H9A,H9B), O1S(H1SA,H1SB), O2S(H2SA,H2SB),
 O3S(H3SA,H3SB), O4S(H4SA,H4SB), O5S(H5SA,H5SB), O6S(H6SA,H6SB), O7S(H7SA,H7SB),
  O8S(H8SA,H8SB), O8S'(H8SC,H8SD), O9S(H9SA,H9SB), O9S'(H9SC,H9SD)
5.b Secondary CH2 refined with riding coordinates:
 C4B(H4BA,H4BB), C4A(H4AA,H4AB), C5A(H5AA,H5AB), C5B(H5BA,H5BB), C9B(H9BA,
 H9BB), C9A(H9AA,H9AB), C10A(H10A,H10B), C10B(H10C,H10D), C14A(H14A,H14B),
 C14B(H14C,H14D), C15A(H15A,H15B), C15B(H15C,H15D)
;
_olex2_submission_special_instructions 'No special instructions were received'

loop_
_space_group_symop_operation_xyz
'x, y, z'
'-x, -y, z+1/2'
'-y+1/2, x+1/2, z+3/4'
'y+1/2, -x+1/2, z+1/4'
'-x+1/2, y+1/2, -z+3/4'
'x+1/2, -y+1/2, -z+1/4'
'y, x, -z'
'-y, -x, -z+1/2'

loop_
_atom_site_label
_atom_site_type_symbol
_atom_site_fract_x
_atom_site_fract_y
_atom_site_fract_z
_atom_site_U_iso_or_equiv
_atom_site_adp_type
_atom_site_occupancy
_atom_site_site_symmetry_order
_atom_site_calc_flag
_atom_site_refinement_flags_posn
_atom_site_refinement_flags_adp
_atom_site_refinement_flags_occupancy
_atom_site_disorder_assembly
_atom_site_disorder_group
Gd1 Gd 0.93164(2) 0.66524(2) 0.22119(2) 0.01339(9) Uani 1 1 d D . . . .
Cr1 Cr 0.24137(7) 0.32772(7) 0.36893(3) 0.0110(2) Uani 1 1 d . . . . .
O1A O 0.3286(3) 0.4108(3) 0.36511(11) 0.0144(11) Uani 1 1 d . . . . .
O1B O 0.6940(3) 0.7083(3) 0.35822(12) 0.0199(12) Uani 1 1 d . . . . .
O1 O 1.0239(3) 0.6213(3) 0.26639(12) 0.0232(13) Uani 1 1 d . . . . .
H1A H 1.015904 0.569720 0.271542 0.035 Uiso 1 1 d DR U . . .
H1B H 1.063514 0.636840 0.280162 0.035 Uiso 1 1 d DR U . . .
C1A C 0.3381(4) 0.4701(4) 0.34382(18) 0.0115(15) Uani 1 1 d . . . . .
C1B C 0.6792(4) 0.6513(4) 0.33640(18) 0.0146(16) Uani 1 1 d . . . . .
Gd2 Gd 0.50939(2) 0.56933(2) 0.37830(2) 0.01187(8) Uani 1 1 d . . . . .
Cr2 Cr 0.78335(7) 0.78792(7) 0.36276(3) 0.0134(3) Uani 1 1 d . . . . .
O2A O 0.1920(3) 0.3676(3) 0.32590(12) 0.0165(12) Uani 1 1 d . . . . .
O2B O 0.8364(3) 0.7397(3) 0.32124(12) 0.0154(11) Uani 1 1 d . . . . .
O2 O 0.9087(3) 0.5215(3) 0.22766(13) 0.0201(12) Uani 1 1 d . . . . .
H2A H 0.890304 0.472419 0.214837 0.12(5) Uiso 1 1 d R . . . .
H2B H 0.940174 0.487729 0.244207 0.16(6) Uiso 1 1 d R . . . .
C2A C 0.2863(4) 0.4776(4) 0.31176(17) 0.0122(15) Uani 1 1 d . . . . .
C2B C 0.7362(5) 0.6356(5) 0.30628(18) 0.0154(16) Uani 1 1 d . . . . .
O3A O 0.3912(3) 0.5241(3) 0.34865(13) 0.0204(12) Uani 1 1 d . . . . .
O3B O 0.6166(3) 0.6062(3) 0.33917(13) 0.0198(12) Uani 1 1 d . . . . .
C3A C 0.2129(4) 0.4243(5) 0.30401(18) 0.0160(16) Uani 1 1 d . . . . .
C3B C 0.8128(5) 0.6838(5) 0.29978(19) 0.0175(17) Uani 1 1 d . . . . .
O3 O 1.0102(3) 0.7818(3) 0.23933(15) 0.0330(14) Uani 1 1 d . . . . .
H3A H 0.985633 0.805593 0.256797 0.049 Uiso 1 1 d R U . . .
H3B H 1.056973 0.765023 0.247767 0.049 Uiso 1 1 d R U . . .
O4A O 0.1727(3) 0.4362(3) 0.27757(13) 0.0256(12) Uani 1 1 d . . . . .
O4 O 0.8208(3) 0.7625(3) 0.21619(12) 0.0231(12) Uani 1 1 d . . . . .
H4A H 0.796140 0.766789 0.236196 0.035 Uiso 1 1 d R U . . .
H4B H 0.783360 0.742889 0.202306 0.035 Uiso 1 1 d R U . . .
O4B O 0.8539(3) 0.6675(3) 0.27327(12) 0.0208(12) Uani 1 1 d . . . . .
C4B C 0.7377(5) 0.5459(5) 0.2935(2) 0.026(2) Uani 1 1 d . . . . .
H4BA H 0.789850 0.524969 0.283496 0.032 Uiso 1 1 calc R U . . .
H4BB H 0.705881 0.504811 0.306997 0.032 Uiso 1 1 calc R U . . .
C4A C 0.3345(5) 0.5058(5) 0.27947(19) 0.0227(18) Uani 1 1 d . . . . .
H4AA H 0.394749 0.513318 0.281862 0.027 Uiso 1 1 calc R U . . .
H4AB H 0.316342 0.484632 0.256559 0.027 Uiso 1 1 calc R U . . .
O5A O 0.1795(3) 0.4084(3) 0.39559(11) 0.0126(11) Uani 1 1 d . . . . .
O5B O 0.7265(3) 0.8326(3) 0.40267(12) 0.0196(12) Uani 1 1 d . . . . .
O5 O 0.9526(4) 0.7551(4) 0.17064(14) 0.0338(16) Uani 1 1 d . . . . .
H5A H 0.996886 0.731032 0.162841 0.051 Uiso 1 1 d DR U . . .
H5B H 0.943436 0.794813 0.155971 0.051 Uiso 1 1 d DR U . . .
C5A C 0.2809(5) 0.5651(5) 0.29710(19) 0.0214(17) Uani 1 1 d . . . . .
H5AA H 0.229160 0.581161 0.285222 0.026 Uiso 1 1 calc R U . . .
H5AB H 0.307544 0.609838 0.310518 0.026 Uiso 1 1 calc R U . . .
C5B C 0.6917(5) 0.6059(5) 0.27338(19) 0.0247(19) Uani 1 1 d . . . . .
H5BA H 0.630797 0.602643 0.274128 0.030 Uiso 1 1 calc R U . . .
H5BB H 0.714759 0.622799 0.250629 0.030 Uiso 1 1 calc R U . . .
O6A O 0.1495(3) 0.2504(3) 0.37379(12) 0.0158(11) Uani 1 1 d . . . . .
O6B O 0.7286(3) 0.8650(3) 0.33183(12) 0.0217(13) Uani 1 1 d . . . . .
C6A C 0.0954(4) 0.2462(4) 0.39757(17) 0.0130(16) Uani 1 1 d . . . . .
O6 O 0.6183(3) 0.5215(3) 0.41380(14) 0.0264(14) Uani 1 1 d . . . . .
H6A H 0.648562 0.563091 0.420236 0.040 Uiso 1 1 d R U . . .
H6B H 0.651202 0.491071 0.401356 0.040 Uiso 1 1 d R U . . .
C6B C 0.6658(5) 0.8822(5) 0.40479(19) 0.0191(17) Uani 1 1 d . . . . .
O7A O 0.1151(3) 0.4489(3) 0.44318(13) 0.0190(12) Uani 1 1 d . . . . .
O7B O 0.6291(4) 0.8920(4) 0.43287(14) 0.0319(15) Uani 1 1 d . . . . .
O7 O 0.5706(4) 0.6881(3) 0.40669(13) 0.0225(12) Uani 1 1 d . . . . .
H7A H 0.540109 0.736498 0.413352 0.05(3) Uiso 1 1 d R . . . .
H7B H 0.611649 0.698398 0.396542 0.04(3) Uiso 1 1 d R . . . .
C7B C 0.6386(4) 0.9303(5) 0.37366(19) 0.0201(16) Uani 1 1 d . . . . .
C7A C 0.0902(5) 0.3122(4) 0.42486(17) 0.0148(16) Uani 1 1 d . . . . .
O8A O 0.0478(3) 0.1865(3) 0.40026(13) 0.0210(13) Uani 1 1 d . . . . .
O8B O 0.6488(4) 0.9670(4) 0.31464(15) 0.0433(18) Uani 1 1 d . . . . .
O8 O 0.4136(3) 0.6172(3) 0.42261(14) 0.0272(14) Uani 1 1 d . . . . .
H8A H 0.437069 0.613638 0.442916 0.041 Uiso 1 1 d R U . . .
H8B H 0.404489 0.669578 0.419806 0.041 Uiso 1 1 d R U . . .
C8B C 0.6746(5) 0.9216(5) 0.33788(19) 0.0206(17) Uani 1 1 d . . . . .
C8A C 0.1302(5) 0.3943(4) 0.42116(18) 0.0146(16) Uani 1 1 d . . . . .
O9A O 0.3032(3) 0.2481(3) 0.34175(11) 0.0149(11) Uani 1 1 d . . . . .
O9B O 0.8416(3) 0.7136(3) 0.39379(13) 0.0172(11) Uani 1 1 d . . . . .
O9 O 0.4564(3) 0.4536(3) 0.41311(14) 0.0247(13) Uani 1 1 d . . . . .
H9A H 0.406615 0.423139 0.406222 0.05(3) Uiso 1 1 d R . . . .
H9B H 0.488045 0.430959 0.432722 0.04(2) Uiso 1 1 d R . . . .
C9B C 0.5480(5) 0.9571(5) 0.3739(2) 0.031(2) Uani 1 1 d . . . . .
H9BA H 0.519776 0.962569 0.351189 0.038 Uiso 1 1 calc R U . . .
H9BB H 0.512688 0.936383 0.393022 0.038 Uiso 1 1 calc R U . . .
C9A C 0.0895(6) 0.2798(5) 0.4628(2) 0.036(2) Uani 1 1 d . . . . .
H9AA H 0.093916 0.219513 0.466329 0.043 Uiso 1 1 calc R U . . .
H9AB H 0.117202 0.313645 0.480740 0.043 Uiso 1 1 calc R U . . .
O10A O 0.2918(3) 0.2872(3) 0.41123(12) 0.0159(11) Uani 1 1 d . . . . .
O10B O 0.8728(3) 0.8680(3) 0.36863(12) 0.0179(11) Uani 1 1 d . . . . .
C10A C 0.0132(5) 0.3116(5) 0.4477(2) 0.032(2) Uani 1 1 d . . . . .
H10A H -0.007235 0.365304 0.456361 0.038 Uiso 1 1 calc R U . . .
H10B H -0.030496 0.271273 0.441965 0.038 Uiso 1 1 calc R U . . .
C10B C 0.6106(5) 1.0187(5) 0.3827(2) 0.028(2) Uani 1 1 d . . . . .
H10C H 0.614643 1.036430 0.407278 0.034 Uiso 1 1 calc R U . . .
H10D H 0.621734 1.062630 0.365424 0.034 Uiso 1 1 calc R U . . .
O11A O 0.3860(3) 0.1467(3) 0.32760(12) 0.0199(13) Uani 1 1 d . . . . .
O11B O 0.9044(4) 0.6789(4) 0.44209(16) 0.0385(16) Uani 1 1 d . . . . .
C11B C 0.8886(5) 0.7311(5) 0.4199(2) 0.0197(18) Uani 1 1 d . . . . .
C11A C 0.3536(4) 0.1921(5) 0.35019(18) 0.0153(16) Uani 1 1 d . . . . .
O12A O 0.3644(3) 0.2129(3) 0.44730(12) 0.0218(12) Uani 1 1 d . . . . .
O12B O 0.9500(3) 0.9491(3) 0.40143(13) 0.0208(13) Uani 1 1 d . . . . .
C12B C 0.9239(5) 0.8159(4) 0.42349(17) 0.0142(15) Uani 1 1 d . . . . .
C12A C 0.3781(4) 0.1792(4) 0.38761(17) 0.0136(16) Uani 1 1 d . . . . .
C13A C 0.3431(4) 0.2297(4) 0.41718(18) 0.0130(15) Uani 1 1 d . . . . .
C13B C 0.9140(4) 0.8820(4) 0.39660(18) 0.0151(16) Uani 1 1 d . . . . .
C14A C 0.4684(5) 0.1526(5) 0.39207(19) 0.0191(17) Uani 1 1 d . . . . .
H14A H 0.502964 0.148983 0.370890 0.023 Uiso 1 1 calc R U . . .
H14B H 0.497854 0.171411 0.413190 0.023 Uiso 1 1 calc R U . . .
C14B C 0.9304(5) 0.8484(5) 0.46047(19) 0.0285(19) Uani 1 1 d . . . . .
H14C H 0.923615 0.908449 0.464004 0.034 Uiso 1 1 calc R U . . .
H14D H 0.907527 0.813747 0.479354 0.034 Uiso 1 1 calc R U . . .
C15A C 0.4033(5) 0.0913(5) 0.39646(19) 0.0189(17) Uani 1 1 d . . . . .
H15A H 0.392041 0.071420 0.420347 0.023 Uiso 1 1 calc R U . . .
H15B H 0.397147 0.049008 0.378076 0.023 Uiso 1 1 calc R U . . .
C15B C 1.0051(5) 0.8205(5) 0.44375(18) 0.0221(18) Uani 1 1 d . . . . .
H15C H 1.029522 0.768061 0.451939 0.027 Uiso 1 1 calc R U . . .
H15D H 1.045620 0.862820 0.436580 0.027 Uiso 1 1 calc R U . . .
O1S O 0.3275(4) 0.3275(4) 0.500000 0.0293(19) Uani 1 2 d S T P . .
H1SA H 0.308500 0.298770 0.482340 0.044 Uiso 0.5 1 d R U P . .
H1SB H 0.298670 0.308610 0.517660 0.044 Uiso 0.5 1 d R U P . .
O2S O 0.7302(4) 0.6233(4) 0.43930(18) 0.053(2) Uani 1 1 d . . . . .
H2SA H 0.742800 0.599444 0.457394 0.080 Uiso 1 1 d R U . . .
H2SB H 0.705530 0.666694 0.447574 0.080 Uiso 1 1 d R U . . .
O3S O 0.4563(4) 0.7848(4) 0.43740(16) 0.053(2) Uani 1 1 d . . . . .
H3SA H 0.407511 0.802414 0.431680 0.079 Uiso 1 1 d R U . . .
H3SB H 0.479841 0.822444 0.449990 0.079 Uiso 1 1 d R U . . .
O4S O 0.7111(4) 0.8182(4) 0.26212(15) 0.0463(19) Uani 1 1 d . . . . .
H4SA H 0.722177 0.802533 0.283232 0.069 Uiso 1 1 d R U . . .
H4SB H 0.661847 0.799313 0.258132 0.069 Uiso 1 1 d R U . . .
O5S O 0.5003(4) 0.9636(3) 0.46787(15) 0.0360(15) Uani 1 1 d . . . . .
H5SA H 0.526915 0.943829 0.450049 0.054 Uiso 1 1 d R U . . .
H5SB H 0.454475 0.938269 0.473259 0.054 Uiso 1 1 d R U . . .
O6S O 0.5543(4) 0.3623(4) 0.45712(14) 0.0363(16) Uani 1 1 d . . . . .
H6SA H 0.592288 0.394976 0.465229 0.054 Uiso 1 1 d R U . . .
H6SB H 0.581188 0.326706 0.444469 0.054 Uiso 1 1 d R U . . .
O7S O 0.7759(6) 0.5115(5) 0.49711(18) 0.088(3) Uani 1 1 d . . . . .
H7SA H 0.796101 0.461433 0.485148 0.131 Uiso 1 1 d R U . . .
H7SB H 0.830031 0.529303 0.487928 0.131 Uiso 1 1 d R U . . .
O8S O 0.4626(6) 0.6176(7) 0.4926(2) 0.082(4) Uani 0.812(7) 1 d . . P A 1
H8SA H 0.506237 0.604396 0.491192 0.123 Uiso 0.812(7) 1 d R U P A 1
H8SB H 0.480847 0.665136 0.501652 0.123 Uiso 0.812(7) 1 d R U P A 1
O8S' O 0.6204(11) 0.6204(11) 0.500000 0.082(4) Uani 0.376(14) 2 d S T P A 2
H8SC H 0.639190 0.650660 0.517680 0.123 Uiso 0.188(7) 1 d R U P A 2
H8SD H 0.648580 0.641240 0.482320 0.123 Uiso 0.188(7) 1 d R U P A 2
O9S O 0.6989(14) 0.8119(11) 0.4910(5) 0.069(6) Uani 0.56(4) 1 d . . P B 1
H9SA H 0.702417 0.848516 0.511326 0.103 Uiso 0.56(4) 1 d R U P B 1
H9SB H 0.640037 0.798436 0.489306 0.103 Uiso 0.56(4) 1 d R U P B 1
O9S' O 0.6691(15) 0.768(2) 0.4802(6) 0.064(11) Uani 0.44(4) 1 d . . P B 2
H9SC H 0.624851 0.786556 0.469981 0.096 Uiso 0.44(4) 1 d R U P B 2
H9SD H 0.703821 0.809226 0.478851 0.096 Uiso 0.44(4) 1 d R U P B 2

loop_
_atom_site_aniso_label
_atom_site_aniso_U_11
_atom_site_aniso_U_22
_atom_site_aniso_U_33
_atom_site_aniso_U_23
_atom_site_aniso_U_13
_atom_site_aniso_U_12
Gd1 0.01104(19) 0.0172(2) 0.01192(17) 0.00079(14) 0.00142(15) 0.00035(15)
Cr1 0.0145(6) 0.0092(6) 0.0093(6) -0.0009(5) 0.0014(5) 0.0010(4)
O1A 0.018(3) 0.013(3) 0.013(2) 0.002(2) -0.001(2) 0.000(2)
O1B 0.017(3) 0.024(3) 0.018(3) -0.011(2) 0.003(2) -0.003(2)
O1 0.022(3) 0.031(3) 0.017(3) 0.005(2) -0.010(2) -0.002(2)
C1A 0.009(4) 0.011(4) 0.014(4) -0.001(3) 0.003(3) 0.002(3)
C1B 0.011(4) 0.020(4) 0.013(4) 0.002(3) -0.003(3) 0.003(3)
Gd2 0.01082(19) 0.00912(18) 0.01567(17) -0.00016(15) 0.00033(13) 0.00005(14)
Cr2 0.0118(6) 0.0141(7) 0.0145(6) -0.0020(5) 0.0001(5) 0.0005(5)
O2A 0.016(3) 0.016(3) 0.017(3) 0.002(2) -0.005(2) -0.002(2)
O2B 0.013(3) 0.015(3) 0.018(3) -0.004(2) 0.004(2) -0.002(2)
O2 0.025(3) 0.014(3) 0.021(3) 0.002(2) -0.008(2) 0.000(2)
C2A 0.010(4) 0.019(4) 0.008(3) 0.006(3) -0.003(3) 0.001(3)
C2B 0.018(4) 0.019(4) 0.009(4) -0.007(3) 0.002(3) 0.003(3)
O3A 0.019(3) 0.019(3) 0.024(3) 0.005(2) -0.004(2) -0.006(2)
O3B 0.017(3) 0.018(3) 0.024(3) -0.007(2) 0.006(2) -0.006(2)
C3A 0.016(4) 0.013(4) 0.019(4) -0.001(3) -0.003(3) -0.003(3)
C3B 0.014(4) 0.020(4) 0.018(4) 0.001(3) -0.001(3) 0.003(3)
O3 0.027(4) 0.032(4) 0.040(4) -0.010(3) 0.000(3) -0.001(3)
O4A 0.033(3) 0.025(3) 0.020(3) 0.009(3) -0.015(3) -0.005(3)
O4 0.020(3) 0.034(4) 0.015(3) -0.005(2) 0.001(2) 0.006(2)
O4B 0.022(3) 0.022(3) 0.019(3) -0.003(2) 0.010(2) 0.000(2)
C4B 0.029(5) 0.022(5) 0.028(5) -0.008(4) 0.002(4) -0.003(4)
C4A 0.021(4) 0.030(5) 0.017(4) 0.006(4) 0.006(3) -0.003(4)
O5A 0.014(3) 0.011(3) 0.013(2) -0.0012(19) 0.002(2) -0.0015(19)
O5B 0.022(3) 0.022(3) 0.014(3) -0.003(2) -0.001(2) 0.008(2)
O5 0.033(4) 0.035(4) 0.034(3) 0.015(3) 0.016(3) 0.017(3)
C5A 0.022(5) 0.017(4) 0.025(4) 0.013(3) -0.004(3) 0.000(4)
C5B 0.018(5) 0.041(5) 0.015(4) -0.009(4) -0.001(3) -0.012(4)
O6A 0.021(3) 0.013(3) 0.014(3) -0.005(2) 0.003(2) -0.004(2)
O6B 0.027(3) 0.021(3) 0.017(3) -0.002(2) -0.001(2) 0.013(2)
C6A 0.017(4) 0.010(4) 0.013(4) 0.002(3) -0.003(3) 0.003(3)
O6 0.026(3) 0.020(3) 0.034(3) -0.010(3) -0.012(3) 0.005(2)
C6B 0.019(4) 0.016(4) 0.022(4) -0.003(3) 0.005(3) -0.001(3)
O7A 0.022(3) 0.014(3) 0.021(3) -0.012(2) 0.004(2) -0.003(2)
O7B 0.033(4) 0.040(4) 0.023(3) -0.003(3) 0.009(3) 0.013(3)
O7 0.019(3) 0.020(3) 0.029(3) -0.007(2) 0.009(3) -0.004(2)
C7B 0.016(4) 0.020(4) 0.024(4) -0.004(4) -0.001(3) 0.005(3)
C7A 0.020(5) 0.013(4) 0.011(3) 0.001(3) 0.006(3) -0.002(3)
O8A 0.025(3) 0.012(3) 0.025(3) -0.007(2) 0.003(2) -0.009(2)
O8B 0.052(5) 0.049(4) 0.029(3) 0.016(3) 0.008(3) 0.028(3)
O8 0.035(4) 0.016(3) 0.030(3) -0.001(2) 0.011(3) -0.001(3)
C8B 0.021(4) 0.020(5) 0.021(4) -0.001(3) -0.002(3) 0.005(3)
C8A 0.019(4) 0.011(4) 0.014(4) -0.002(3) -0.004(3) 0.003(3)
O9A 0.020(3) 0.016(3) 0.009(2) 0.001(2) 0.000(2) 0.005(2)
O9B 0.020(3) 0.010(3) 0.021(3) 0.001(2) -0.001(2) -0.001(2)
O9 0.027(3) 0.022(3) 0.024(3) 0.008(2) -0.005(2) -0.004(2)
C9B 0.023(5) 0.042(6) 0.030(5) -0.002(4) -0.002(4) 0.013(4)
C9A 0.067(7) 0.024(5) 0.016(4) -0.001(4) 0.013(4) -0.008(5)
O10A 0.022(3) 0.014(3) 0.012(3) -0.001(2) -0.001(2) 0.005(2)
O10B 0.025(3) 0.011(3) 0.018(3) 0.004(2) -0.005(2) -0.004(2)
C10A 0.031(5) 0.029(5) 0.035(5) -0.014(4) 0.020(4) -0.007(4)
C10B 0.030(5) 0.022(5) 0.033(5) 0.002(4) 0.004(4) 0.014(4)
O11A 0.029(3) 0.018(3) 0.013(3) -0.008(2) -0.002(2) 0.012(2)
O11B 0.034(4) 0.031(4) 0.050(4) 0.022(3) -0.018(3) -0.011(3)
C11B 0.013(4) 0.023(5) 0.023(4) 0.007(3) 0.002(3) 0.008(3)
C11A 0.016(4) 0.018(4) 0.012(4) -0.001(3) 0.001(3) 0.000(3)
O12A 0.028(3) 0.027(3) 0.011(3) -0.001(2) -0.008(2) 0.008(2)
O12B 0.025(3) 0.014(3) 0.024(3) 0.003(2) -0.007(2) -0.006(2)
C12B 0.014(4) 0.016(4) 0.012(4) 0.004(3) -0.001(3) -0.001(3)
C12A 0.020(4) 0.009(4) 0.012(4) -0.007(3) 0.002(3) 0.003(3)
C13A 0.011(4) 0.013(4) 0.014(4) -0.004(3) 0.002(3) -0.002(3)
C13B 0.016(4) 0.013(4) 0.016(4) 0.001(3) 0.002(3) -0.002(3)
C14A 0.017(4) 0.026(5) 0.014(4) -0.003(3) -0.001(3) 0.005(3)
C14B 0.039(5) 0.028(5) 0.019(4) 0.002(3) 0.002(4) -0.001(4)
C15A 0.022(5) 0.021(5) 0.014(4) 0.000(3) -0.004(3) 0.007(3)
C15B 0.026(5) 0.020(4) 0.021(4) 0.006(3) -0.015(3) -0.004(3)
O1S 0.031(3) 0.031(3) 0.027(4) -0.006(3) 0.006(3) 0.006(4)
O2S 0.047(5) 0.051(5) 0.062(5) 0.020(4) -0.024(4) -0.026(4)
O3S 0.043(5) 0.067(5) 0.049(4) -0.027(4) -0.018(3) 0.031(4)
O4S 0.038(4) 0.077(5) 0.024(3) -0.018(3) -0.006(3) 0.026(4)
O5S 0.032(4) 0.039(4) 0.037(4) -0.019(3) 0.002(3) 0.002(3)
O6S 0.045(4) 0.034(4) 0.030(3) 0.005(3) 0.003(3) 0.010(3)
O7S 0.170(10) 0.054(6) 0.039(5) 0.006(4) 0.011(5) 0.029(6)
O8S 0.071(8) 0.135(9) 0.040(5) -0.035(6) 0.034(5) -0.068(6)
O8S' 0.071(8) 0.135(9) 0.040(5) -0.035(6) 0.034(5) -0.068(6)
O9S 0.134(16) 0.037(10) 0.035(8) -0.008(7) -0.044(10) 0.001(10)
O9S' 0.051(15) 0.11(2) 0.036(12) 0.005(14) 0.001(9) 0.022(14)

loop_
_atom_type_symbol
_atom_type_description
_atom_type_scat_dispersion_real
_atom_type_scat_dispersion_imag
_atom_type_scat_source
C C 0.0033 0.0016 'International Tables Vol C Tables 4.2.6.8 and 6.1.1.4'
H H 0.0000 0.0000 'International Tables Vol C Tables 4.2.6.8 and 6.1.1.4'
Cr Cr 0.3209 0.6236 'International Tables Vol C Tables 4.2.6.8 and 6.1.1.4'
Gd Gd -0.1653 3.9035 'International Tables Vol C Tables 4.2.6.8 and 6.1.1.4'
O O 0.0106 0.0060 'International Tables Vol C Tables 4.2.6.8 and 6.1.1.4'

loop_
_geom_angle_atom_site_label_1
_geom_angle_atom_site_label_2
_geom_angle_atom_site_label_3
_geom_angle
_geom_angle_site_symmetry_1
_geom_angle_site_symmetry_3
_geom_angle_publ_flag
O1 Gd1 O5 131.53(19) . . ?
O1 Gd1 O11A 142.03(17) . 8_665 ?
O2 Gd1 O1 74.38(17) . . ?
O2 Gd1 O3 146.34(19) . . ?
O2 Gd1 O4 122.46(18) . . ?
O2 Gd1 O5 133.49(18) . . ?
O2 Gd1 O11A 70.14(17) . 8_665 ?
O3 Gd1 O1 72.00(19) . . ?
O3 Gd1 O4 84.37(19) . . ?
O3 Gd1 O5 71.7(2) . . ?
O3 Gd1 O11A 141.42(19) . 8_665 ?
O4 Gd1 O1 136.06(17) . . ?
O4 Gd1 O5 69.48(17) . . ?
O4 Gd1 O11A 76.68(16) . 8_665 ?
O4B Gd1 O1 74.04(17) . . ?
O4B Gd1 O2 80.98(18) . . ?
O4B Gd1 O3 91.45(18) . . ?
O4B Gd1 O4 70.01(17) . . ?
O4B Gd1 O5 137.29(18) . . ?
O4B Gd1 O11A 112.44(17) . 8_665 ?
O7A Gd1 O1 73.49(18) 3_654 . ?
O7A Gd1 O2 80.69(17) 3_654 . ?
O7A Gd1 O3 88.17(18) 3_654 . ?
O7A Gd1 O4 143.59(17) 3_654 . ?
O7A Gd1 O4B 145.94(18) 3_654 . ?
O7A Gd1 O5 74.33(17) 3_654 . ?
O7A Gd1 O11A 87.69(17) 3_654 8_665 ?
O11A Gd1 O5 70.26(19) 8_665 . ?
O2A Cr1 O1A 90.3(2) . . ?
O2A Cr1 O6A 88.9(2) . . ?
O5A Cr1 O1A 87.1(2) . . ?
O5A Cr1 O2A 90.6(2) . . ?
O5A Cr1 O6A 89.3(2) . . ?
O6A Cr1 O1A 176.3(2) . . ?
O9A Cr1 O1A 92.6(2) . . ?
O9A Cr1 O2A 88.7(2) . . ?
O9A Cr1 O5A 179.2(2) . . ?
O9A Cr1 O6A 91.0(2) . . ?
O10A Cr1 O1A 89.5(2) . . ?
O10A Cr1 O2A 179.1(2) . . ?
O10A Cr1 O5A 90.3(2) . . ?
O10A Cr1 O6A 91.4(2) . . ?
O10A Cr1 O9A 90.4(2) . . ?
C1A O1A Cr1 131.0(5) . . ?
C1B O1B Cr2 132.9(5) . . ?
Gd1 O1 H1A 111.0 . . ?
Gd1 O1 H1B 144.6 . . ?
H1A O1 H1B 104.5 . . ?
O1A C1A C2A 121.5(6) . . ?
O3A C1A O1A 121.4(7) . . ?
O3A C1A C2A 117.1(6) . . ?
O1B C1B C2B 121.0(6) . . ?
O3B C1B O1B 121.3(7) . . ?
O3B C1B C2B 117.7(6) . . ?
O3A Gd2 O3B 111.68(18) . . ?
O3A Gd2 O6 142.00(18) . . ?
O3A Gd2 O7 143.20(19) . . ?
O3A Gd2 O8A 73.01(18) . 5 ?
O3A Gd2 O8 85.28(19) . . ?
O3A Gd2 O9 74.93(17) . . ?
O3A Gd2 O12B 74.57(17) . 5_645 ?
O3B Gd2 O7 77.57(18) . . ?
O3B Gd2 O8A 78.04(18) . 5 ?
O3B Gd2 O8 146.13(18) . . ?
O3B Gd2 O9 142.38(18) . . ?
O6 Gd2 O3B 84.3(2) . . ?
O6 Gd2 O7 72.25(18) . . ?
O6 Gd2 O8A 144.98(19) . 5 ?
O6 Gd2 O8 100.29(19) . . ?
O6 Gd2 O9 72.36(19) . . ?
O7 Gd2 O8 72.16(18) . . ?
O7 Gd2 O9 120.30(17) . . ?
O8A Gd2 O7 74.53(18) 5 . ?
O8A Gd2 O8 79.56(18) 5 . ?
O8A Gd2 O9 136.30(18) 5 . ?
O8 Gd2 O9 68.89(18) . . ?
O12B Gd2 O3B 72.37(18) 5_645 . ?
O12B Gd2 O6 78.39(18) 5_645 . ?
O12B Gd2 O7 139.59(18) 5_645 . ?
O12B Gd2 O8A 123.13(18) 5_645 5 ?
O12B Gd2 O8 141.49(18) 5_645 . ?
O12B Gd2 O9 74.27(18) 5_645 . ?
O1B Cr2 O2B 89.4(2) . . ?
O1B Cr2 O10B 178.5(2) . . ?
O5B Cr2 O1B 88.0(2) . . ?
O5B Cr2 O2B 177.2(2) . . ?
O5B Cr2 O6B 91.5(2) . . ?
O5B Cr2 O9B 88.7(2) . . ?
O5B Cr2 O10B 90.8(2) . . ?
O6B Cr2 O1B 91.8(2) . . ?
O6B Cr2 O2B 87.7(2) . . ?
O6B Cr2 O9B 177.9(2) . . ?
O6B Cr2 O10B 89.0(2) . . ?
O9B Cr2 O1B 90.3(2) . . ?
O9B Cr2 O2B 92.2(2) . . ?
O9B Cr2 O10B 88.9(2) . . ?
O10B Cr2 O2B 91.9(2) . . ?
C3A O2A Cr1 132.9(5) . . ?
C3B O2B Cr2 132.0(5) . . ?
Gd1 O2 H2A 142.3 . . ?
Gd1 O2 H2B 122.2 . . ?
H2A O2 H2B 91.7 . . ?
C1A C2A C3A 124.2(6) . . ?
C1A C2A C4A 113.8(6) . . ?
C1A C2A C5A 114.3(6) . . ?
C3A C2A C4A 114.5(6) . . ?
C3A C2A C5A 114.6(6) . . ?
C5A C2A C4A 57.0(5) . . ?
C1B C2B C4B 114.6(7) . . ?
C1B C2B C5B 113.5(6) . . ?
C3B C2B C1B 123.6(6) . . ?
C3B C2B C4B 115.5(6) . . ?
C3B C2B C5B 114.8(6) . . ?
C5B C2B C4B 56.4(5) . . ?
C1A O3A Gd2 149.2(5) . . ?
C1B O3B Gd2 142.4(5) . . ?
O2A C3A C2A 119.3(6) . . ?
O4A C3A O2A 120.9(7) . . ?
O4A C3A C2A 119.8(7) . . ?
O2B C3B C2B 120.8(6) . . ?
O4B C3B O2B 121.0(7) . . ?
O4B C3B C2B 118.2(7) . . ?
Gd1 O3 H3A 109.4 . . ?
Gd1 O3 H3B 109.1 . . ?
H3A O3 H3B 104.5 . . ?
Gd1 O4 H4A 109.0 . . ?
Gd1 O4 H4B 109.4 . . ?
H4A O4 H4B 104.4 . . ?
C3B O4B Gd1 168.6(5) . . ?
C2B C4B H4BA 117.6 . . ?
C2B C4B H4BB 117.6 . . ?
H4BA C4B H4BB 114.7 . . ?
C5B C4B C2B 61.7(5) . . ?
C5B C4B H4BA 117.6 . . ?
C5B C4B H4BB 117.6 . . ?
C2A C4A H4AA 117.6 . . ?
C2A C4A H4AB 117.6 . . ?
H4AA C4A H4AB 114.7 . . ?
C5A C4A C2A 61.3(5) . . ?
C5A C4A H4AA 117.6 . . ?
C5A C4A H4AB 117.6 . . ?
C8A O5A Cr1 127.1(4) . . ?
C6B O5B Cr2 131.1(5) . . ?
Gd1 O5 H5A 97.0 . . ?
Gd1 O5 H5B 158.6 . . ?
H5A O5 H5B 104.5 . . ?
C2A C5A H5AA 117.6 . . ?
C2A C5A H5AB 117.6 . . ?
C4A C5A C2A 61.7(5) . . ?
C4A C5A H5AA 117.6 . . ?
C4A C5A H5AB 117.6 . . ?
H5AA C5A H5AB 114.7 . . ?
C2B C5B H5BA 117.6 . . ?
C2B C5B H5BB 117.6 . . ?
C4B C5B C2B 61.9(5) . . ?
C4B C5B H5BA 117.6 . . ?
C4B C5B H5BB 117.6 . . ?
H5BA C5B H5BB 114.7 . . ?
C6A O6A Cr1 129.1(4) . . ?
C8B O6B Cr2 131.3(5) . . ?
O6A C6A C7A 120.2(6) . . ?
O8A C6A O6A 122.1(7) . . ?
O8A C6A C7A 117.6(6) . . ?
Gd2 O6 H6A 109.3 . . ?
Gd2 O6 H6B 109.1 . . ?
H6A O6 H6B 104.5 . . ?
O5B C6B C7B 120.4(6) . . ?
O7B C6B O5B 120.4(7) . . ?
O7B C6B C7B 119.1(7) . . ?
C8A O7A Gd1 145.3(5) . 4_465 ?
Gd2 O7 H7A 123.8 . . ?
Gd2 O7 H7B 106.9 . . ?
H7A O7 H7B 113.1 . . ?
C6B C7B C8B 124.7(6) . . ?
C6B C7B C9B 115.2(7) . . ?
C6B C7B C10B 113.1(6) . . ?
C8B C7B C9B 113.9(6) . . ?
C8B C7B C10B 114.1(6) . . ?
C9B C7B C10B 56.8(5) . . ?
C6A C7A C9A 114.5(6) . . ?
C6A C7A C10A 116.3(6) . . ?
C8A C7A C6A 123.2(6) . . ?
C8A C7A C9A 113.4(6) . . ?
C8A C7A C10A 114.7(6) . . ?
C10A C7A C9A 56.7(5) . . ?
C6A O8A Gd2 145.6(5) . 5_545 ?
Gd2 O8 H8A 109.1 . . ?
Gd2 O8 H8B 109.5 . . ?
H8A O8 H8B 104.5 . . ?
O6B C8B C7B 119.7(7) . . ?
O8B C8B O6B 121.8(7) . . ?
O8B C8B C7B 118.4(7) . . ?
O5A C8A C7A 120.2(6) . . ?
O7A C8A O5A 120.9(7) . . ?
O7A C8A C7A 118.9(6) . . ?
C11A O9A Cr1 132.4(4) . . ?
C11B O9B Cr2 128.9(5) . . ?
Gd2 O9 H9A 121.6 . . ?
Gd2 O9 H9B 121.3 . . ?
H9A O9 H9B 116.6 . . ?
C7B C9B H9BA 117.6 . . ?
C7B C9B H9BB 117.6 . . ?
H9BA C9B H9BB 114.7 . . ?
C10B C9B C7B 62.0(5) . . ?
C10B C9B H9BA 117.6 . . ?
C10B C9B H9BB 117.6 . . ?
C7A C9A H9AA 117.7 . . ?
C7A C9A H9AB 117.7 . . ?
H9AA C9A H9AB 114.8 . . ?
C10A C9A C7A 60.9(5) . . ?
C10A C9A H9AA 117.7 . . ?
C10A C9A H9AB 117.7 . . ?
C13A O10A Cr1 132.6(5) . . ?
C13B O10B Cr2 126.7(4) . . ?
C7A C10A H10A 117.5 . . ?
C7A C10A H10B 117.5 . . ?
C9A C10A C7A 62.4(5) . . ?
C9A C10A H10A 117.5 . . ?
C9A C10A H10B 117.5 . . ?
H10A C10A H10B 114.6 . . ?
C7B C10B H10C 117.6 . . ?
C7B C10B H10D 117.6 . . ?
C9B C10B C7B 61.2(5) . . ?
C9B C10B H10C 117.6 . . ?
C9B C10B H10D 117.6 . . ?
H10C C10B H10D 114.8 . . ?
C11A O11A Gd1 134.7(5) . 8_665 ?
O9B C11B C12B 120.0(6) . . ?
O11B C11B O9B 120.8(8) . . ?
O11B C11B C12B 119.2(7) . . ?
O9A C11A C12A 121.0(6) . . ?
O11A C11A O9A 121.0(6) . . ?
O11A C11A C12A 118.0(6) . . ?
C13B O12B Gd2 141.3(5) . 5_655 ?
C11B C12B C13B 123.5(6) . . ?
C11B C12B C14B 115.7(6) . . ?
C11B C12B C15B 114.9(6) . . ?
C13B C12B C14B 113.8(6) . . ?
C13B C12B C15B 114.1(6) . . ?
C14B C12B C15B 56.5(5) . . ?
C11A C12A C13A 123.0(6) . . ?
C11A C12A C14A 113.4(6) . . ?
C11A C12A C15A 114.4(6) . . ?
C13A C12A C14A 115.2(6) . . ?
C13A C12A C15A 116.1(6) . . ?
C15A C12A C14A 57.0(5) . . ?
O10A C13A C12A 120.5(6) . . ?
O12A C13A O10A 120.8(6) . . ?
O12A C13A C12A 118.7(6) . . ?
O10B C13B C12B 120.5(6) . . ?
O12B C13B O10B 121.3(6) . . ?
O12B C13B C12B 118.1(6) . . ?
C12A C14A H14A 117.7 . . ?
C12A C14A H14B 117.7 . . ?
H14A C14A H14B 114.8 . . ?
C15A C14A C12A 61.0(5) . . ?
C15A C14A H14A 117.7 . . ?
C15A C14A H14B 117.7 . . ?
C12B C14B H14C 117.5 . . ?
C12B C14B H14D 117.5 . . ?
H14C C14B H14D 114.6 . . ?
C15B C14B C12B 62.2(5) . . ?
C15B C14B H14C 117.5 . . ?
C15B C14B H14D 117.5 . . ?
C12A C15A H15A 117.6 . . ?
C12A C15A H15B 117.6 . . ?
C14A C15A C12A 62.0(5) . . ?
C14A C15A H15A 117.6 . . ?
C14A C15A H15B 117.6 . . ?
H15A C15A H15B 114.7 . . ?
C12B C15B H15C 117.6 . . ?
C12B C15B H15D 117.6 . . ?
C14B C15B C12B 61.3(5) . . ?
C14B C15B H15C 117.6 . . ?
C14B C15B H15D 117.6 . . ?
H15C C15B H15D 114.7 . . ?
H1SA O1S H1SB 103.0 . . ?
H2SA O2S H2SB 100.8 . . ?
H3SA O3S H3SB 108.1 . . ?
H4SA O4S H4SB 104.5 . . ?
H5SA O5S H5SB 115.8 . . ?
H6SA O6S H6SB 104.5 . . ?
H7SA O7S H7SB 77.3 . . ?
H8SA O8S H8SB 87.8 . . ?
H8SC O8S' H8SD 101.4 . . ?
H9SA O9S H9SB 104.0 . . ?
H9SC O9S' H9SD 104.5 . . ?

loop_
_geom_bond_atom_site_label_1
_geom_bond_atom_site_label_2
_geom_bond_distance
_geom_bond_site_symmetry_2
_geom_bond_publ_flag
Gd1 O1 2.401(5) . ?
Gd1 O2 2.375(5) . ?
Gd1 O3 2.385(6) . ?
Gd1 O4 2.400(5) . ?
Gd1 O4B 2.366(5) . ?
Gd1 O5 2.452(5) . ?
Gd1 O7A 2.362(5) 3_654 ?
Gd1 O11A 2.413(5) 8_665 ?
Cr1 O1A 1.960(5) . ?
Cr1 O2A 1.948(5) . ?
Cr1 O5A 1.943(5) . ?
Cr1 O6A 1.957(5) . ?
Cr1 O9A 1.941(5) . ?
Cr1 O10A 1.935(5) . ?
O1A C1A 1.273(8) . ?
O1B C1B 1.272(8) . ?
O1B Cr2 1.950(5) . ?
O1 H1A 0.8700 . ?
O1 H1B 0.8701 . ?
C1A C2A 1.496(9) . ?
C1A O3A 1.243(8) . ?
C1B C2B 1.503(10) . ?
C1B O3B 1.257(8) . ?
Gd2 O3A 2.348(5) . ?
Gd2 O3B 2.376(5) . ?
Gd2 O6 2.364(5) . ?
Gd2 O7 2.427(5) . ?
Gd2 O8A 2.384(5) 5 ?
Gd2 O8 2.433(5) . ?
Gd2 O9 2.461(5) . ?
Gd2 O12B 2.355(5) 5_645 ?
Cr2 O2B 1.974(5) . ?
Cr2 O5B 1.931(5) . ?
Cr2 O6B 1.941(5) . ?
Cr2 O9B 1.941(5) . ?
Cr2 O10B 1.962(5) . ?
O2A C3A 1.292(8) . ?
O2B C3B 1.284(8) . ?
O2 H2A 0.9829 . ?
O2 H2B 0.9832 . ?
C2A C3A 1.503(10) . ?
C2A C4A 1.536(9) . ?
C2A C5A 1.530(10) . ?
C2B C3B 1.489(10) . ?
C2B C4B 1.535(10) . ?
C2B C5B 1.533(9) . ?
C3A O4A 1.223(8) . ?
C3B O4B 1.246(8) . ?
O3 H3A 0.8705 . ?
O3 H3B 0.8698 . ?
O4 H4A 0.8698 . ?
O4 H4B 0.8694 . ?
C4B H4BA 0.9900 . ?
C4B H4BB 0.9900 . ?
C4B C5B 1.450(11) . ?
C4A H4AA 0.9900 . ?
C4A H4AB 0.9900 . ?
C4A C5A 1.463(10) . ?
O5A C8A 1.286(8) . ?
O5B C6B 1.275(9) . ?
O5 H5A 0.8707 . ?
O5 H5B 0.8695 . ?
C5A H5AA 0.9900 . ?
C5A H5AB 0.9900 . ?
C5B H5BA 0.9900 . ?
C5B H5BB 0.9900 . ?
O6A C6A 1.270(8) . ?
O6B C8B 1.291(9) . ?
C6A C7A 1.501(9) . ?
C6A O8A 1.242(8) . ?
O6 H6A 0.8702 . ?
O6 H6B 0.8697 . ?
C6B O7B 1.242(9) . ?
C6B C7B 1.495(10) . ?
O7A C8A 1.249(8) . ?
O7 H7A 0.9634 . ?
O7 H7B 0.7893 . ?
C7B C8B 1.501(10) . ?
C7B C9B 1.533(10) . ?
C7B C10B 1.544(10) . ?
C7A C8A 1.490(10) . ?
C7A C9A 1.549(10) . ?
C7A C10A 1.527(10) . ?
O8B C8B 1.231(9) . ?
O8 H8A 0.8703 . ?
O8 H8B 0.8697 . ?
O9A C11A 1.265(8) . ?
O9B C11B 1.290(9) . ?
O9 H9A 0.9834 . ?
O9 H9B 0.9829 . ?
C9B H9BA 0.9900 . ?
C9B H9BB 0.9900 . ?
C9B C10B 1.464(11) . ?
C9A H9AA 0.9900 . ?
C9A H9AB 0.9900 . ?
C9A C10A 1.461(13) . ?
O10A C13A 1.272(8) . ?
O10B C13B 1.286(8) . ?
C10A H10A 0.9900 . ?
C10A H10B 0.9900 . ?
C10B H10C 0.9900 . ?
C10B H10D 0.9900 . ?
O11A C11A 1.253(8) . ?
O11B C11B 1.230(9) . ?
C11B C12B 1.497(10) . ?
C11A C12A 1.506(9) . ?
O12A C13A 1.238(8) . ?
O12B C13B 1.250(8) . ?
C12B C13B 1.498(9) . ?
C12B C14B 1.519(10) . ?
C12B C15B 1.532(10) . ?
C12A C13A 1.511(9) . ?
C12A C14A 1.538(10) . ?
C12A C15A 1.523(10) . ?
C14A H14A 0.9900 . ?
C14A H14B 0.9900 . ?
C14A C15A 1.460(10) . ?
C14B H14C 0.9900 . ?
C14B H14D 0.9900 . ?
C14B C15B 1.445(11) . ?
C15A H15A 0.9900 . ?
C15A H15B 0.9900 . ?
C15B H15C 0.9900 . ?
C15B H15D 0.9900 . ?
O1S H1SA 0.8787 . ?
O1S H1SB 0.8790 . ?
O2S H2SA 0.8215 . ?
O2S H2SB 0.8701 . ?
O3S H3SA 0.8699 . ?
O3S H3SB 0.8679 . ?
O4S H4SA 0.8689 . ?
O4S H4SB 0.8700 . ?
O5S H5SA 0.8702 . ?
O5S H5SB 0.8748 . ?
O6S H6SA 0.8703 . ?
O6S H6SB 0.8714 . ?
O7S H7SA 0.9891 . ?
O7S H7SB 0.9902 . ?
O8S H8SA 0.7417 . ?
O8S H8SB 0.8958 . ?
O8S' H8SC 0.8918 . ?
O8S' H8SD 0.8859 . ?
O9S H9SA 0.9835 . ?
O9S H9SB 0.9827 . ?
O9S' H9SC 0.8704 . ?
O9S' H9SD 0.8702 . ?

loop_
_geom_torsion_atom_site_label_1
_geom_torsion_atom_site_label_2
_geom_torsion_atom_site_label_3
_geom_torsion_atom_site_label_4
_geom_torsion
_geom_torsion_site_symmetry_1
_geom_torsion_site_symmetry_2
_geom_torsion_site_symmetry_3
_geom_torsion_site_symmetry_4
_geom_torsion_publ_flag
Gd1 O7A C8A O5A -27.1(13) 4_465 . . . ?
Gd1 O7A C8A C7A 153.0(6) 4_465 . . . ?
Gd1 O11A C11A O9A -48.3(11) 8_665 . . . ?
Gd1 O11A C11A C12A 133.2(6) 8_665 . . . ?
Cr1 O1A C1A C2A -11.4(10) . . . . ?
Cr1 O1A C1A O3A 169.0(5) . . . . ?
Cr1 O2A C3A C2A -4.6(11) . . . . ?
Cr1 O2A C3A O4A 177.1(5) . . . . ?
Cr1 O5A C8A O7A 156.4(5) . . . . ?
Cr1 O5A C8A C7A -23.7(9) . . . . ?
Cr1 O6A C6A C7A 7.5(9) . . . . ?
Cr1 O6A C6A O8A -169.0(5) . . . . ?
Cr1 O9A C11A O11A 179.4(5) . . . . ?
Cr1 O9A C11A C12A -2.2(11) . . . . ?
Cr1 O10A C13A O12A -177.1(5) . . . . ?
Cr1 O10A C13A C12A 1.7(11) . . . . ?
O1A C1A C2A C3A 8.2(11) . . . . ?
O1A C1A C2A C4A -139.8(7) . . . . ?
O1A C1A C2A C5A 157.2(6) . . . . ?
O1A C1A O3A Gd2 13.8(14) . . . . ?
O1B C1B C2B C3B 0.4(11) . . . . ?
O1B C1B C2B C4B 151.2(7) . . . . ?
O1B C1B C2B C5B -146.5(7) . . . . ?
O1B C1B O3B Gd2 -12.9(13) . . . . ?
C1A C2A C3A O2A -0.3(11) . . . . ?
C1A C2A C3A O4A 178.0(7) . . . . ?
C1A C2A C4A C5A -104.4(7) . . . . ?
C1A C2A C5A C4A 103.6(7) . . . . ?
C1B C2B C3B O2B 3.7(11) . . . . ?
C1B C2B C3B O4B -177.4(7) . . . . ?
C1B C2B C4B C5B 102.8(7) . . . . ?
C1B C2B C5B C4B -104.8(7) . . . . ?
Gd2 O12B C13B O10B -12.6(12) 5_655 . . . ?
Gd2 O12B C13B C12B 164.1(5) 5_655 . . . ?
Cr2 O1B C1B C2B -1.1(10) . . . . ?
Cr2 O1B C1B O3B 179.1(5) . . . . ?
Cr2 O2B C3B C2B -7.3(11) . . . . ?
Cr2 O2B C3B O4B 173.9(5) . . . . ?
Cr2 O5B C6B O7B 167.2(5) . . . . ?
Cr2 O5B C6B C7B -13.8(11) . . . . ?
Cr2 O6B C8B C7B -5.9(12) . . . . ?
Cr2 O6B C8B O8B 177.4(6) . . . . ?
Cr2 O9B C11B O11B 161.6(6) . . . . ?
Cr2 O9B C11B C12B -17.9(10) . . . . ?
Cr2 O10B C13B O12B -156.9(5) . . . . ?
Cr2 O10B C13B C12B 26.6(9) . . . . ?
O2B C3B O4B Gd1 -50(3) . . . . ?
C2A C1A O3A Gd2 -165.8(6) . . . . ?
C2B C1B O3B Gd2 167.3(5) . . . . ?
C2B C3B O4B Gd1 131(2) . . . . ?
O3A C1A C2A C3A -172.2(7) . . . . ?
O3A C1A C2A C4A 39.8(9) . . . . ?
O3A C1A C2A C5A -23.2(9) . . . . ?
O3B C1B C2B C3B -179.8(7) . . . . ?
O3B C1B C2B C4B -29.0(10) . . . . ?
O3B C1B C2B C5B 33.3(10) . . . . ?
C3A C2A C4A C5A 104.4(7) . . . . ?
C3A C2A C5A C4A -104.3(7) . . . . ?
C3B C2B C4B C5B -104.0(7) . . . . ?
C3B C2B C5B C4B 105.2(8) . . . . ?
C4B C2B C3B O2B -146.8(7) . . . . ?
C4B C2B C3B O4B 32.1(10) . . . . ?
C4A C2A C3A O2A 147.5(7) . . . . ?
C4A C2A C3A O4A -34.2(10) . . . . ?
O5B C6B C7B C8B 4.0(12) . . . . ?
O5B C6B C7B C9B 154.6(7) . . . . ?
O5B C6B C7B C10B -142.5(7) . . . . ?
C5A C2A C3A O2A -149.3(7) . . . . ?
C5A C2A C3A O4A 29.1(10) . . . . ?
C5B C2B C3B O2B 150.2(7) . . . . ?
C5B C2B C3B O4B -30.9(10) . . . . ?
O6A C6A C7A C8A 16.3(10) . . . . ?
O6A C6A C7A C9A -128.6(7) . . . . ?
O6A C6A C7A C10A 167.9(7) . . . . ?
O6A C6A O8A Gd2 -16.9(14) . . . 5_545 ?
C6A C7A C8A O5A -8.0(11) . . . . ?
C6A C7A C8A O7A 171.9(7) . . . . ?
C6A C7A C9A C10A -106.5(7) . . . . ?
C6A C7A C10A C9A 103.3(7) . . . . ?
C6B C7B C8B O6B 5.6(12) . . . . ?
C6B C7B C8B O8B -177.5(8) . . . . ?
C6B C7B C9B C10B 102.2(7) . . . . ?
C6B C7B C10B C9B -105.9(7) . . . . ?
O7B C6B C7B C8B -177.0(7) . . . . ?
O7B C6B C7B C9B -26.4(10) . . . . ?
O7B C6B C7B C10B 36.5(10) . . . . ?
C7A C6A O8A Gd2 166.5(6) . . . 5_545 ?
O8A C6A C7A C8A -167.0(7) . . . . ?
O8A C6A C7A C9A 48.0(10) . . . . ?
O8A C6A C7A C10A -15.4(10) . . . . ?
C8B C7B C9B C10B -104.0(8) . . . . ?
C8B C7B C10B C9B 103.8(7) . . . . ?
C8A C7A C9A C10A 105.1(7) . . . . ?
C8A C7A C10A C9A -102.7(7) . . . . ?
O9A C11A C12A C13A 1.7(11) . . . . ?
O9A C11A C12A C14A -144.8(7) . . . . ?
O9A C11A C12A C15A 152.3(7) . . . . ?
O9B C11B C12B C13B -5.5(11) . . . . ?
O9B C11B C12B C14B 143.4(7) . . . . ?
O9B C11B C12B C15B -153.4(7) . . . . ?
C9B C7B C8B O6B -145.3(7) . . . . ?
C9B C7B C8B O8B 31.6(11) . . . . ?
C9A C7A C8A O5A 137.3(7) . . . . ?
C9A C7A C8A O7A -42.8(10) . . . . ?
C10A C7A C8A O5A -160.0(7) . . . . ?
C10A C7A C8A O7A 19.9(10) . . . . ?
C10B C7B C8B O6B 151.9(7) . . . . ?
C10B C7B C8B O8B -31.2(11) . . . . ?
O11A C11A C12A C13A -179.7(7) . . . . ?
O11A C11A C12A C14A 33.7(9) . . . . ?
O11A C11A C12A C15A -29.2(10) . . . . ?
O11B C11B C12B C13B 175.1(7) . . . . ?
O11B C11B C12B C14B -36.0(10) . . . . ?
O11B C11B C12B C15B 27.1(10) . . . . ?
C11B C12B C13B O10B 0.6(11) . . . . ?
C11B C12B C13B O12B -176.0(7) . . . . ?
C11B C12B C14B C15B 104.1(7) . . . . ?
C11B C12B C15B C14B -105.4(7) . . . . ?
C11A C12A C13A O10A -1.5(11) . . . . ?
C11A C12A C13A O12A 177.3(7) . . . . ?
C11A C12A C14A C15A -104.9(7) . . . . ?
C11A C12A C15A C14A 103.0(7) . . . . ?
C13A C12A C14A C15A 105.9(7) . . . . ?
C13A C12A C15A C14A -104.3(7) . . . . ?
C13B C12B C14B C15B -104.0(7) . . . . ?
C13B C12B C15B C14B 103.6(7) . . . . ?
C14A C12A C13A O10A 144.5(7) . . . . ?
C14A C12A C13A O12A -36.7(10) . . . . ?
C14B C12B C13B O10B -148.7(7) . . . . ?
C14B C12B C13B O12B 34.6(10) . . . . ?
C15A C12A C13A O10A -151.6(7) . . . . ?
C15A C12A C13A O12A 27.2(10) . . . . ?
C15B C12B C13B O10B 148.9(7) . . . . ?
C15B C12B C13B O12B -27.8(9) . . . . ?
